data_4128245
loop_
_publ_author_name
'Chi, Xiaodong'
'Cen, Wanglai'
'Queenan, Jack A.'
'Long, Lingliang'
'Lynch, Vincent M.'
'Khashab, Niveen M.'
'Sessler, Jonathan L.'

_publ_section_title
;
 Azobenzene-Bridged Expanded &quot;Texas-sized&quot; Box: A
 Dual-Responsive Receptor for Aryl Dianion Encapsulation.
;
_journal_issue 16
_journal_name_full 'Journal of the American Chemical Society'
_journal_page_first 6468
_journal_page_last 6472
_journal_paper_doi 10.1021/jacs.9b01241
_journal_volume 141
_journal_year 2019
_chemical_formula_moiety 'C50 H42 N14 4+, 4 P F6 1-'
_chemical_formula_sum 'C50 H42 F24 N14 P4'
_chemical_formula_weight 1418.85
_chemical_name_systematic 'Azo-TxSB 1'
_space_group_crystal_system triclinic
_space_group_IT_number 2
_space_group_name_Hall '-P 1'
_space_group_name_H-M_alt 'P -1'
_symmetry_space_group_name_Hall '-P 1'
_symmetry_space_group_name_H-M 'P -1'
_atom_sites_solution_hydrogens geom
_audit_creation_method SHELXL-2016/6
_audit_update_record
;
2018-09-06 deposited with the CCDC.
2019-02-01 downloaded from the CCDC.
;
_cell_angle_alpha 93.970(5)
_cell_angle_beta 107.494(7)
_cell_angle_gamma 110.870(5)
_cell_formula_units_Z 1
_cell_length_a 11.3484(6)
_cell_length_b 13.5641(6)
_cell_length_c 16.0193(16)
_cell_measurement_reflns_used 3973
_cell_measurement_temperature 100(2)
_cell_measurement_theta_max 67.7
_cell_measurement_theta_min 4.13
_cell_volume 2154.1(3)
_computing_cell_refinement 'CrysAlisPro V 1.171.39.46, Agilent Technologies'
_computing_data_collection 'CrysAlisPro V 1.171.39.46, Agilent Technologies'
_computing_data_reduction 'CrysAlisPro V 1.171.39.46, Agilent Technologies'
_computing_molecular_graphics 'XP SHELXTL/PC, Siemens Analytical'
_computing_publication_material 'Shelxl-2016/6, Sheldrick, G. M.'
_computing_structure_refinement 'Shelxl-2016/6, Sheldrick, G. M.'
_computing_structure_solution
;

Sheldrick, G. M. (2015). Acta Cryst. A71, 3-8. SHELXT.  An Integrated Space Group 
and Crystal Structure Determination Program.  

;
_diffrn_ambient_temperature 100(2)
_diffrn_measured_fraction_theta_full 0.996
_diffrn_measured_fraction_theta_max 0.994
_diffrn_measurement_device_type 'Agilent SuperNova with Atlas S2 CCD'
_diffrn_measurement_method \w-scans
_diffrn_radiation_type CuK\a
_diffrn_radiation_wavelength 1.54184
_diffrn_reflns_av_R_equivalents 0.0342
_diffrn_reflns_av_unetI/netI 0.0447
_diffrn_reflns_Laue_measured_fraction_full 0.996
_diffrn_reflns_Laue_measured_fraction_max 0.994
_diffrn_reflns_limit_h_max 13
_diffrn_reflns_limit_h_min -8
_diffrn_reflns_limit_k_max 16
_diffrn_reflns_limit_k_min -16
_diffrn_reflns_limit_l_max 19
_diffrn_reflns_limit_l_min -19
_diffrn_reflns_number 15654
_diffrn_reflns_point_group_measured_fraction_full 0.996
_diffrn_reflns_point_group_measured_fraction_max 0.994
_diffrn_reflns_theta_full 67.684
_diffrn_reflns_theta_max 68.232
_diffrn_reflns_theta_min 2.951
_diffrn_source 'microfocus sealed tube'
_exptl_absorpt_coefficient_mu 1.598
_exptl_absorpt_correction_T_max 1.00
_exptl_absorpt_correction_T_min 0.539
_exptl_absorpt_correction_type multi-scan
_exptl_crystal_colour orange
_exptl_crystal_density_diffrn 1.094
_exptl_crystal_description plate
_exptl_crystal_F_000 716
_exptl_crystal_size_max 0.200
_exptl_crystal_size_mid 0.170
_exptl_crystal_size_min 0.066
_refine_diff_density_max 0.492
_refine_diff_density_min -0.423
_refine_diff_density_rms 0.053
_refine_ls_extinction_method none
_refine_ls_goodness_of_fit_ref 1.048
_refine_ls_hydrogen_treatment constr
_refine_ls_matrix_type full
_refine_ls_number_parameters 415
_refine_ls_number_reflns 7850
_refine_ls_number_restraints 0
_refine_ls_restrained_S_all 1.048
_refine_ls_R_factor_all 0.0985
_refine_ls_R_factor_gt 0.0766
_refine_ls_shift/su_max 0.000
_refine_ls_shift/su_mean 0.000
_refine_ls_structure_factor_coef Fsqd
_refine_ls_weighting_details 'w=1/[\s^2^(Fo^2^)+(0.0973P)^2^+1.5860P] where P=(Fo^2^+2Fc^2^)/3'
_refine_ls_weighting_scheme calc
_refine_ls_wR_factor_gt 0.2073
_refine_ls_wR_factor_ref 0.2265
_reflns_Friedel_coverage 0.000
_reflns_number_gt 5303
_reflns_number_total 7850
_reflns_threshold_expression 'I > 2\s(I)'
_cod_data_source_file ja9b01241_si_002.cif
_cod_data_source_block shelx
_cod_database_code 4128245
_shelx_shelxl_version_number 2016/6
_shelx_space_group_comment
;
The symmetry employed for this shelxl refinement is uniquely defined
by the following loop, which should always be used as a source of
symmetry information in preference to the above space-group names.
They are only intended as comments.
;
_shelx_estimated_absorpt_t_min 0.741
_shelx_estimated_absorpt_t_max 0.902
_platon_squeeze_void_probe_radius 1.20

loop_
_space_group_symop_operation_xyz
'x, y, z'
'-x, -y, -z'

loop_
_atom_site_label
_atom_site_type_symbol
_atom_site_fract_x
_atom_site_fract_y
_atom_site_fract_z
_atom_site_U_iso_or_equiv
_atom_site_adp_type
_atom_site_occupancy
_atom_site_site_symmetry_order
_atom_site_calc_flag
_atom_site_refinement_flags_posn
_atom_site_refinement_flags_adp
C1 C 0.5501(4) 0.8407(3) 0.8599(3) 0.0609(10) Uani 1 1 d . .
C2 C 0.6799(4) 0.8741(5) 0.8571(3) 0.0833(14) Uani 1 1 d . .
H2 H 0.755459 0.906733 0.910639 0.100 Uiso 1 1 calc R U
C3 C 0.6985(4) 0.8601(4) 0.7778(4) 0.0815(14) Uani 1 1 d . .
H3 H 0.787528 0.883365 0.776973 0.098 Uiso 1 1 calc R U
C4 C 0.5929(4) 0.8136(3) 0.6998(3) 0.0534(9) Uani 1 1 d . .
C5 C 0.4628(4) 0.7833(4) 0.7024(3) 0.0789(13) Uani 1 1 d . .
H5 H 0.387295 0.752659 0.648626 0.095 Uiso 1 1 calc R U
C6 C 0.4438(4) 0.7977(4) 0.7824(4) 0.0823(14) Uani 1 1 d . .
H6 H 0.355012 0.777338 0.783335 0.099 Uiso 1 1 calc R U
C7 C 0.6066(4) 0.8003(3) 0.6093(3) 0.0592(10) Uani 1 1 d . .
H7A H 0.527144 0.737822 0.568792 0.071 Uiso 1 1 calc R U
H7B H 0.607570 0.865121 0.584141 0.071 Uiso 1 1 calc R U
C8 C 0.7495(4) 0.6955(3) 0.6251(3) 0.0552(9) Uani 1 1 d . .
H8 H 0.688536 0.632882 0.635776 0.066 Uiso 1 1 calc R U
C9 C 0.9286(4) 0.8104(3) 0.6053(4) 0.0759(14) Uani 1 1 d . .
H9 H 1.014493 0.841501 0.599578 0.091 Uiso 1 1 calc R U
C10 C 0.8412(4) 0.8572(3) 0.6002(4) 0.0768(14) Uani 1 1 d . .
H10 H 0.853843 0.927849 0.590064 0.092 Uiso 1 1 calc R U
C11 C 0.9200(4) 0.6257(3) 0.6253(3) 0.0615(10) Uani 1 1 d . .
C12 C 1.0423(5) 0.6420(3) 0.6151(4) 0.0849(16) Uani 1 1 d . .
H12 H 1.097613 0.708628 0.605881 0.102 Uiso 1 1 calc R U
C13 C 1.0788(5) 0.5535(4) 0.6194(4) 0.0877(16) Uani 1 1 d . .
H13 H 1.162146 0.560046 0.613789 0.105 Uiso 1 1 calc R U
C14 C 0.9967(4) 0.4580(3) 0.6316(4) 0.0732(13) Uani 1 1 d . .
H14 H 1.020060 0.397367 0.633318 0.088 Uiso 1 1 calc R U
C15 C 0.8774(4) 0.4537(3) 0.6413(3) 0.0556(9) Uani 1 1 d . .
C16 C 0.8059(4) 0.2787(3) 0.6894(3) 0.0626(10) Uani 1 1 d . .
H16 H 0.890439 0.272840 0.710436 0.075 Uiso 1 1 calc R U
C17 C 0.5922(4) 0.2460(3) 0.6570(3) 0.0677(11) Uani 1 1 d . .
H17 H 0.500389 0.211847 0.651440 0.081 Uiso 1 1 calc R U
C18 C 0.6482(4) 0.3390(3) 0.6336(3) 0.0591(9) Uani 1 1 d . .
H18 H 0.604018 0.383190 0.608147 0.071 Uiso 1 1 calc R U
C19 C 0.6712(6) 0.1099(4) 0.7286(4) 0.0816(15) Uani 1 1 d . .
H19A H 0.753684 0.095269 0.741532 0.098 Uiso 1 1 calc R U
H19B H 0.595866 0.047820 0.684593 0.098 Uiso 1 1 calc R U
C20 C 0.6414(5) 0.1231(4) 0.8132(4) 0.0746(13) Uani 1 1 d . .
C21 C 0.7416(7) 0.1796(7) 0.8885(5) 0.119(2) Uani 1 1 d . .
H21 H 0.830603 0.210230 0.887800 0.143 Uiso 1 1 calc R U
C22 C 0.7199(6) 0.1956(6) 0.9692(4) 0.118(2) Uani 1 1 d . .
H22 H 0.793324 0.234918 1.022620 0.141 Uiso 1 1 calc R U
C23 C 0.5900(5) 0.1533(4) 0.9698(3) 0.0733(12) Uani 1 1 d . .
C24 C 0.4867(5) 0.0917(3) 0.8927(4) 0.0742(12) Uani 1 1 d . .
H24 H 0.397886 0.058721 0.893435 0.089 Uiso 1 1 calc R U
C25 C 0.5113(5) 0.0770(3) 0.8129(4) 0.0774(13) Uani 1 1 d . .
H25 H 0.439286 0.035925 0.759300 0.093 Uiso 1 1 calc R U
N1 N 0.4242(4) 0.8274(3) 0.9450(3) 0.0753(10) Uani 1 1 d . .
N2 N 0.5420(3) 0.8597(3) 0.9475(3) 0.0664(9) Uani 1 1 d . .
N3 N 0.7295(3) 0.7841(2) 0.6123(2) 0.0560(8) Uani 1 1 d . .
N4 N 0.8698(3) 0.7083(2) 0.6205(2) 0.0587(8) Uani 1 1 d . .
N5 N 0.8391(3) 0.5356(2) 0.6385(2) 0.0509(7) Uani 1 1 d . .
N6 N 0.7830(3) 0.3590(2) 0.6535(2) 0.0534(7) Uani 1 1 d . .
N7 N 0.6902(4) 0.2085(2) 0.6905(3) 0.0641(9) Uani 1 1 d . .
F1 F 0.3986(4) 0.3875(5) 0.5539(3) 0.198(3) Uani 1 1 d . .
F2 F 0.3413(3) 0.5051(3) 0.7044(2) 0.1064(11) Uani 1 1 d . .
F3 F 0.5260(3) 0.5201(2) 0.6708(2) 0.0898(8) Uani 1 1 d . .
F4 F 0.3972(3) 0.3641(3) 0.6888(4) 0.1456(19) Uani 1 1 d . .
F5 F 0.2156(3) 0.3765(3) 0.5841(4) 0.158(2) Uani 1 1 d . .
F6 F 0.3441(3) 0.5338(4) 0.5691(3) 0.1216(12) Uani 1 1 d . .
F7 F 0.2586(3) 0.94308(19) 0.4262(2) 0.0988(11) Uani 1 1 d . .
F8 F 0.2532(2) 0.8982(2) 0.6192(2) 0.0793(7) Uani 1 1 d . .
F9 F 0.3947(4) 0.9077(4) 0.5435(4) 0.1533(19) Uani 1 1 d . .
F10 F 0.1780(5) 0.7948(2) 0.4834(2) 0.1248(15) Uani 1 1 d . .
F11 F 0.1169(3) 0.9319(2) 0.5007(2) 0.0906(9) Uani 1 1 d . .
F12 F 0.3304(3) 1.0460(2) 0.5605(3) 0.1098(12) Uani 1 1 d . .
P1 P 0.37096(11) 0.44881(10) 0.62821(11) 0.0847(4) Uani 1 1 d . .
P2 P 0.25671(12) 0.91975(8) 0.52275(10) 0.0740(4) Uani 1 1 d . .

loop_
_atom_site_aniso_label
_atom_site_aniso_U_11
_atom_site_aniso_U_22
_atom_site_aniso_U_33
_atom_site_aniso_U_23
_atom_site_aniso_U_13
_atom_site_aniso_U_12
C1 0.067(2) 0.0513(19) 0.088(3) 0.0201(19) 0.053(2) 0.0275(18)
C2 0.058(2) 0.124(4) 0.081(3) 0.015(3) 0.041(2) 0.038(3)
C3 0.059(2) 0.116(4) 0.093(4) 0.028(3) 0.051(3) 0.041(3)
C4 0.058(2) 0.0399(16) 0.089(3) 0.0227(17) 0.051(2) 0.0265(15)
C5 0.059(2) 0.089(3) 0.084(3) 0.007(2) 0.048(2) 0.008(2)
C6 0.056(2) 0.102(3) 0.093(4) 0.010(3) 0.050(3) 0.017(2)
C7 0.064(2) 0.056(2) 0.092(3) 0.0303(19) 0.054(2) 0.0379(18)
C8 0.0555(19) 0.0403(16) 0.094(3) 0.0216(17) 0.053(2) 0.0218(15)
C9 0.076(3) 0.0426(19) 0.143(4) 0.033(2) 0.081(3) 0.0244(18)
C10 0.082(3) 0.0419(19) 0.146(4) 0.037(2) 0.085(3) 0.0294(19)
C11 0.061(2) 0.0485(19) 0.103(3) 0.0205(19) 0.058(2) 0.0274(17)
C12 0.075(3) 0.059(2) 0.162(5) 0.034(3) 0.087(3) 0.033(2)
C13 0.076(3) 0.069(3) 0.165(5) 0.039(3) 0.088(3) 0.040(2)
C14 0.069(2) 0.060(2) 0.129(4) 0.027(2) 0.069(3) 0.039(2)
C15 0.0570(19) 0.0474(18) 0.087(3) 0.0194(17) 0.049(2) 0.0273(16)
C16 0.076(2) 0.058(2) 0.095(3) 0.032(2) 0.062(2) 0.0446(19)
C17 0.066(2) 0.052(2) 0.106(3) 0.024(2) 0.054(2) 0.0261(18)
C18 0.056(2) 0.0453(18) 0.090(3) 0.0181(18) 0.039(2) 0.0238(16)
C19 0.120(4) 0.073(3) 0.118(4) 0.048(3) 0.095(3) 0.064(3)
C20 0.100(3) 0.076(3) 0.103(4) 0.046(3) 0.077(3) 0.058(3)
C21 0.087(4) 0.201(7) 0.107(5) 0.056(5) 0.071(4) 0.062(4)
C22 0.074(3) 0.187(7) 0.097(4) 0.034(4) 0.057(3) 0.032(4)
C23 0.078(3) 0.086(3) 0.090(3) 0.035(3) 0.058(3) 0.044(3)
C24 0.084(3) 0.062(2) 0.103(4) 0.023(2) 0.065(3) 0.030(2)
C25 0.104(3) 0.052(2) 0.103(4) 0.020(2) 0.075(3) 0.029(2)
N1 0.073(2) 0.082(2) 0.091(3) 0.029(2) 0.054(2) 0.0304(19)
N2 0.0629(19) 0.0607(19) 0.096(3) 0.0198(17) 0.0523(19) 0.0266(16)
N3 0.0632(17) 0.0473(15) 0.088(2) 0.0230(15) 0.0571(17) 0.0290(14)
N4 0.0607(17) 0.0419(14) 0.101(3) 0.0221(15) 0.0593(18) 0.0240(13)
N5 0.0536(15) 0.0425(14) 0.078(2) 0.0169(13) 0.0445(15) 0.0250(12)
N6 0.0597(16) 0.0487(15) 0.082(2) 0.0243(14) 0.0483(16) 0.0341(14)
N7 0.085(2) 0.0559(17) 0.095(3) 0.0330(17) 0.068(2) 0.0434(17)
F1 0.089(2) 0.298(6) 0.178(4) -0.122(4) -0.005(2) 0.117(3)
F2 0.125(2) 0.119(2) 0.133(3) 0.030(2) 0.088(2) 0.076(2)
F3 0.0644(15) 0.0962(19) 0.107(2) 0.0189(16) 0.0491(15) 0.0140(14)
F4 0.083(2) 0.081(2) 0.301(6) 0.050(3) 0.098(3) 0.0366(17)
F5 0.0567(16) 0.110(3) 0.288(6) -0.035(3) 0.052(2) 0.0318(17)
F6 0.097(2) 0.176(4) 0.124(3) 0.038(3) 0.057(2) 0.073(2)
F7 0.160(3) 0.0579(13) 0.156(3) 0.0493(16) 0.132(2) 0.0623(16)
F8 0.0747(15) 0.0695(14) 0.114(2) 0.0169(14) 0.0635(15) 0.0264(12)
F9 0.146(3) 0.191(4) 0.265(5) 0.142(4) 0.173(4) 0.127(3)
F10 0.235(4) 0.0400(13) 0.140(3) 0.0293(15) 0.132(3) 0.0417(19)
F11 0.0830(16) 0.0868(17) 0.148(3) 0.0502(17) 0.0884(19) 0.0406(14)
F12 0.103(2) 0.0502(14) 0.176(3) 0.0149(17) 0.086(2) 0.0004(14)
P1 0.0549(6) 0.0763(7) 0.1338(12) -0.0044(7) 0.0511(7) 0.0280(5)
P2 0.0848(7) 0.0444(5) 0.1371(11) 0.0286(6) 0.0889(8) 0.0320(5)

loop_
_atom_type_symbol
_atom_type_description
_atom_type_scat_dispersion_real
_atom_type_scat_dispersion_imag
_atom_type_scat_source
C C 0.0181 0.0091 'International Tables Vol C Tables 4.2.6.8 and 6.1.1.4'
H H 0.0000 0.0000 'International Tables Vol C Tables 4.2.6.8 and 6.1.1.4'
N N 0.0311 0.0180 'International Tables Vol C Tables 4.2.6.8 and 6.1.1.4'
F F 0.0727 0.0534 'International Tables Vol C Tables 4.2.6.8 and 6.1.1.4'
P P 0.2955 0.4335 'International Tables Vol C Tables 4.2.6.8 and 6.1.1.4'

loop_
_geom_angle_atom_site_label_1
_geom_angle_atom_site_label_2
_geom_angle_atom_site_label_3
_geom_angle
_geom_angle_site_symmetry_3
C6 C1 C2 118.9(4) .
C6 C1 N2 125.5(3) .
C2 C1 N2 115.5(4) .
C3 C2 C1 120.2(5) .
C3 C2 H2 119.9 .
C1 C2 H2 119.9 .
C2 C3 C4 121.6(4) .
C2 C3 H3 119.2 .
C4 C3 H3 119.2 .
C3 C4 C5 118.1(4) .
C3 C4 C7 124.2(3) .
C5 C4 C7 117.5(4) .
C6 C5 C4 120.3(5) .
C6 C5 H5 119.8 .
C4 C5 H5 119.8 .
C1 C6 C5 120.8(4) .
C1 C6 H6 119.6 .
C5 C6 H6 119.6 .
N3 C7 C4 113.1(3) .
N3 C7 H7A 109.0 .
C4 C7 H7A 109.0 .
N3 C7 H7B 109.0 .
C4 C7 H7B 109.0 .
H7A C7 H7B 107.8 .
N3 C8 N4 108.8(3) .
N3 C8 H8 125.6 .
N4 C8 H8 125.6 .
C10 C9 N4 106.9(3) .
C10 C9 H9 126.6 .
N4 C9 H9 126.6 .
C9 C10 N3 107.6(3) .
C9 C10 H10 126.2 .
N3 C10 H10 126.2 .
N5 C11 C12 125.2(3) .
N5 C11 N4 113.6(3) .
C12 C11 N4 121.2(3) .
C11 C12 C13 115.5(4) .
C11 C12 H12 122.3 .
C13 C12 H12 122.3 .
C14 C13 C12 121.2(3) .
C14 C13 H13 119.4 .
C12 C13 H13 119.4 .
C13 C14 C15 117.0(3) .
C13 C14 H14 121.5 .
C15 C14 H14 121.5 .
N5 C15 C14 124.1(3) .
N5 C15 N6 113.4(3) .
C14 C15 N6 122.5(3) .
N7 C16 N6 108.0(3) .
N7 C16 H16 126.0 .
N6 C16 H16 126.0 .
C18 C17 N7 107.9(3) .
C18 C17 H17 126.1 .
N7 C17 H17 126.1 .
C17 C18 N6 107.0(3) .
C17 C18 H18 126.5 .
N6 C18 H18 126.5 .
N7 C19 C20 110.5(3) .
N7 C19 H19A 109.5 .
C20 C19 H19A 109.5 .
N7 C19 H19B 109.5 .
C20 C19 H19B 109.5 .
H19A C19 H19B 108.1 .
C21 C20 C25 120.0(5) .
C21 C20 C19 119.4(5) .
C25 C20 C19 120.6(5) .
C20 C21 C22 122.0(5) .
C20 C21 H21 119.0 .
C22 C21 H21 119.0 .
C23 C22 C21 118.9(6) .
C23 C22 H22 120.5 .
C21 C22 H22 120.5 .
C24 C23 C22 119.2(5) .
C24 C23 N1 124.9(4) 2_667
C22 C23 N1 115.7(5) 2_667
C23 C24 C25 120.5(4) .
C23 C24 H24 119.7 .
C25 C24 H24 119.7 .
C20 C25 C24 119.2(5) .
C20 C25 H25 120.4 .
C24 C25 H25 120.4 .
N2 N1 C23 114.3(4) 2_667
N1 N2 C1 111.9(4) .
C8 N3 C10 108.5(3) .
C8 N3 C7 125.3(3) .
C10 N3 C7 126.2(3) .
C8 N4 C9 108.2(3) .
C8 N4 C11 123.9(3) .
C9 N4 C11 127.7(3) .
C11 N5 C15 117.1(3) .
C16 N6 C18 108.2(3) .
C16 N6 C15 128.1(3) .
C18 N6 C15 123.5(3) .
C16 N7 C17 108.9(3) .
C16 N7 C19 125.9(4) .
C17 N7 C19 125.0(3) .
F3 P1 F1 89.24(19) .
F3 P1 F2 91.81(19) .
F1 P1 F2 177.2(3) .
F3 P1 F5 179.1(2) .
F1 P1 F5 89.9(2) .
F2 P1 F5 89.1(2) .
F3 P1 F6 92.58(19) .
F1 P1 F6 92.9(3) .
F2 P1 F6 89.60(19) .
F5 P1 F6 87.3(2) .
F3 P1 F4 87.56(18) .
F1 P1 F4 88.0(3) .
F2 P1 F4 89.5(2) .
F5 P1 F4 92.6(2) .
F6 P1 F4 179.1(2) .
F9 P2 F10 90.5(3) .
F9 P2 F11 179.4(2) .
F10 P2 F11 89.4(2) .
F9 P2 F12 91.8(2) .
F10 P2 F12 177.7(2) .
F11 P2 F12 88.33(17) .
F9 P2 F8 90.87(19) .
F10 P2 F8 89.61(15) .
F11 P2 F8 89.71(15) .
F12 P2 F8 90.90(18) .
F9 P2 F7 90.17(19) .
F10 P2 F7 91.05(16) .
F11 P2 F7 89.25(17) .
F12 P2 F7 88.39(17) .
F8 P2 F7 178.76(14) .

loop_
_geom_bond_atom_site_label_1
_geom_bond_atom_site_label_2
_geom_bond_distance
_geom_bond_site_symmetry_2
C1 C6 1.355(7) .
C1 C2 1.395(5) .
C1 N2 1.445(5) .
C2 C3 1.360(6) .
C2 H2 0.9500 .
C3 C4 1.359(7) .
C3 H3 0.9500 .
C4 C5 1.399(5) .
C4 C7 1.510(5) .
C5 C6 1.374(6) .
C5 H5 0.9500 .
C6 H6 0.9500 .
C7 N3 1.475(4) .
C7 H7A 0.9900 .
C7 H7B 0.9900 .
C8 N3 1.318(4) .
C8 N4 1.339(4) .
C8 H8 0.9500 .
C9 C10 1.342(5) .
C9 N4 1.382(4) .
C9 H9 0.9500 .
C10 N3 1.381(4) .
C10 H10 0.9500 .
C11 N5 1.318(4) .
C11 C12 1.387(5) .
C11 N4 1.423(4) .
C12 C13 1.402(6) .
C12 H12 0.9500 .
C13 C14 1.367(6) .
C13 H13 0.9500 .
C14 C15 1.389(4) .
C14 H14 0.9500 .
C15 N5 1.328(4) .
C15 N6 1.421(4) .
C16 N7 1.325(5) .
C16 N6 1.336(4) .
C16 H16 0.9500 .
C17 C18 1.331(5) .
C17 N7 1.367(5) .
C17 H17 0.9500 .
C18 N6 1.383(4) .
C18 H18 0.9500 .
C19 N7 1.480(5) .
C19 C20 1.506(6) .
C19 H19A 0.9900 .
C19 H19B 0.9900 .
C20 C21 1.328(9) .
C20 C25 1.382(6) .
C21 C22 1.403(8) .
C21 H21 0.9500 .
C22 C23 1.381(6) .
C22 H22 0.9500 .
C23 C24 1.373(7) .
C23 N1 1.440(6) 2_667
C24 C25 1.404(6) .
C24 H24 0.9500 .
C25 H25 0.9500 .
N1 N2 1.236(5) .
F1 P1 1.574(3) .
F2 P1 1.576(3) .
F3 P1 1.572(3) .
F4 P1 1.605(4) .
F5 P1 1.579(3) .
F6 P1 1.596(4) .
F7 P2 1.604(3) .
F8 P2 1.601(3) .
F9 P2 1.571(3) .
F10 P2 1.582(3) .
F11 P2 1.590(3) .
F12 P2 1.591(3) .

loop_
_geom_hbond_atom_site_label_D
_geom_hbond_atom_site_label_H
_geom_hbond_atom_site_label_A
_geom_hbond_distance_DH
_geom_hbond_distance_HA
_geom_hbond_distance_DA
_geom_hbond_angle_DHA
_geom_hbond_site_symmetry_A
C7 H7B F7 0.99 2.55 3.433(4) 148.5 2_676
C7 H7B F9 0.99 2.59 3.193(5) 119.6 .
C8 H8 F3 0.95 2.19 3.113(4) 164.1 .
C9 H9 F8 0.95 2.45 3.374(4) 164.3 1_655
C9 H9 F11 0.95 2.39 3.181(4) 140.1 1_655
C10 H10 F7 0.95 2.49 3.295(4) 142.1 2_676
C10 H10 F11 0.95 2.46 3.339(5) 153.4 2_676
C12 H12 F8 0.95 2.50 3.429(5) 166.6 1_655
C12 H12 F10 0.95 2.58 3.377(5) 141.0 1_655
C17 H17 F12 0.95 2.38 3.081(5) 130.2 1_545
C18 H18 F1 0.95 2.25 3.059(5) 142.0 .
C18 H18 F3 0.95 2.59 3.321(5) 134.5 .

loop_
_geom_torsion_atom_site_label_1
_geom_torsion_atom_site_label_2
_geom_torsion_atom_site_label_3
_geom_torsion_atom_site_label_4
_geom_torsion
_geom_torsion_site_symmetry_1
_geom_torsion_site_symmetry_4
C6 C1 C2 C3 -2.3(8) . .
N2 C1 C2 C3 -179.8(4) . .
C1 C2 C3 C4 -0.1(8) . .
C2 C3 C4 C5 2.1(7) . .
C2 C3 C4 C7 177.1(4) . .
C3 C4 C5 C6 -1.9(7) . .
C7 C4 C5 C6 -177.2(4) . .
C2 C1 C6 C5 2.5(7) . .
N2 C1 C6 C5 179.8(4) . .
C4 C5 C6 C1 -0.4(8) . .
C3 C4 C7 N3 32.1(5) . .
C5 C4 C7 N3 -152.9(4) . .
N4 C9 C10 N3 0.1(6) . .
N5 C11 C12 C13 0.3(8) . .
N4 C11 C12 C13 -178.7(5) . .
C11 C12 C13 C14 0.9(9) . .
C12 C13 C14 C15 -1.3(9) . .
C13 C14 C15 N5 0.7(8) . .
C13 C14 C15 N6 179.5(5) . .
N7 C17 C18 N6 -0.3(5) . .
N7 C19 C20 C21 -78.4(6) . .
N7 C19 C20 C25 101.6(5) . .
C25 C20 C21 C22 -0.6(10) . .
C19 C20 C21 C22 179.3(6) . .
C20 C21 C22 C23 -1.5(12) . .
C21 C22 C23 C24 3.7(10) . .
C21 C22 C23 N1 179.7(6) . 2_667
C22 C23 C24 C25 -3.8(8) . .
N1 C23 C24 C25 -179.4(4) 2_667 .
C21 C20 C25 C24 0.6(7) . .
C19 C20 C25 C24 -179.4(4) . .
C23 C24 C25 C20 1.7(7) . .
C23 N1 N2 C1 -178.6(3) 2_667 .
C6 C1 N2 N1 3.1(6) . .
C2 C1 N2 N1 -179.5(4) . .
N4 C8 N3 C10 -0.8(5) . .
N4 C8 N3 C7 177.7(4) . .
C9 C10 N3 C8 0.4(6) . .
C9 C10 N3 C7 -178.1(4) . .
C4 C7 N3 C8 72.8(5) . .
C4 C7 N3 C10 -109.0(5) . .
N3 C8 N4 C9 0.8(5) . .
N3 C8 N4 C11 -175.6(4) . .
C10 C9 N4 C8 -0.6(6) . .
C10 C9 N4 C11 175.7(5) . .
N5 C11 N4 C8 -2.7(6) . .
C12 C11 N4 C8 176.4(5) . .
N5 C11 N4 C9 -178.5(4) . .
C12 C11 N4 C9 0.6(8) . .
C12 C11 N5 C15 -0.9(7) . .
N4 C11 N5 C15 178.1(4) . .
C14 C15 N5 C11 0.4(7) . .
N6 C15 N5 C11 -178.5(4) . .
N7 C16 N6 C18 1.5(5) . .
N7 C16 N6 C15 177.9(4) . .
C17 C18 N6 C16 -0.7(5) . .
C17 C18 N6 C15 -177.4(4) . .
N5 C15 N6 C16 -154.3(4) . .
C14 C15 N6 C16 26.8(7) . .
N5 C15 N6 C18 21.6(6) . .
C14 C15 N6 C18 -157.3(4) . .
N6 C16 N7 C17 -1.7(5) . .
N6 C16 N7 C19 -176.9(4) . .
C18 C17 N7 C16 1.2(5) . .
C18 C17 N7 C19 176.5(4) . .
C20 C19 N7 C16 108.6(5) . .
C20 C19 N7 C17 -65.9(6) . .

loop_
_platon_squeeze_void_nr
_platon_squeeze_void_average_x
_platon_squeeze_void_average_y
_platon_squeeze_void_average_z
_platon_squeeze_void_volume
_platon_squeeze_void_count_electrons
_platon_squeeze_void_content
1 -0.014 -0.015 0.000 890 212 ' '
